data_4030032
loop_
_publ_author_name
'Wang, Haijun'
'Fronczek, Frank R.'
'Vicente, M Gra\,ca H'
'Smith, Kevin M.'

_publ_section_title
;
 Functionalization of 3,5,8-Trichlorinated BODIPY Dyes.
;
_journal_issue 21
_journal_name_full 'The Journal of organic chemistry'
_journal_page_first 10342
_journal_paper_doi 10.1021/jo501969z
_journal_volume 79
_journal_year 2014
_chemical_formula_moiety '0.81(C19 H20 B Cl3 F2 N2 O4), 0.19(C19 H22 B Cl F2 N2 O4)'
_chemical_formula_sum 'C19 H20.38 B Cl2.63 F2 N2 O4'
_chemical_formula_weight 482.61
_chemical_name_systematic
;
 ?
;
_space_group_IT_number 14
_symmetry_cell_setting monoclinic
_symmetry_space_group_name_Hall '-P 2yn'
_symmetry_space_group_name_H-M 'P 1 21/n 1'
_atom_sites_solution_hydrogens geom
_atom_sites_solution_primary direct
_atom_sites_solution_secondary difmap
_audit_creation_method SHELXL-97
_cell_angle_alpha 90
_cell_angle_beta 110.105(6)
_cell_angle_gamma 90
_cell_formula_units_Z 4
_cell_length_a 11.5880(15)
_cell_length_b 11.3730(16)
_cell_length_c 16.839(3)
_cell_measurement_reflns_used 9916
_cell_measurement_temperature 100.0(5)
_cell_measurement_theta_max 30.21
_cell_measurement_theta_min 2.59
_cell_volume 2084.0(6)
_computing_cell_refinement 'Bruker SAINT'
_computing_data_collection 'Bruker APEX2'
_computing_data_reduction 'Bruker SAINT'
_computing_molecular_graphics 'ORTEP-3 for Windows (Farrugia, 2012)'
_computing_publication_material 'SHELXL-97 (Sheldrick, 2008)'
_computing_structure_refinement 'SHELXL-97 (Sheldrick, 2008)'
_computing_structure_solution 'SHELXS-97 (Sheldrick, 2008)'
_diffrn_ambient_temperature 100.0(5)
_diffrn_measured_fraction_theta_full 0.999
_diffrn_measured_fraction_theta_max 0.997
_diffrn_measurement_device_type 'Bruker Kappa APEX-II DUO'
_diffrn_measurement_method '\f and \w scans'
_diffrn_radiation_monochromator 'TRIUMPH curved graphite'
_diffrn_radiation_source 'fine-focus sealed tube'
_diffrn_radiation_type MoK\a
_diffrn_radiation_wavelength 0.71073
_diffrn_reflns_av_R_equivalents 0.0432
_diffrn_reflns_av_sigmaI/netI 0.0250
_diffrn_reflns_limit_h_max 16
_diffrn_reflns_limit_h_min -16
_diffrn_reflns_limit_k_max 16
_diffrn_reflns_limit_k_min -16
_diffrn_reflns_limit_l_max 23
_diffrn_reflns_limit_l_min -23
_diffrn_reflns_number 50833
_diffrn_reflns_theta_full 25.00
_diffrn_reflns_theta_max 30.48
_diffrn_reflns_theta_min 1.87
_exptl_absorpt_coefficient_mu 0.440
_exptl_absorpt_correction_T_max 0.9491
_exptl_absorpt_correction_T_min 0.9172
_exptl_absorpt_correction_type multi-scan
_exptl_absorpt_process_details 'SADABS (Sheldrick, 2004)'
_exptl_crystal_colour red
_exptl_crystal_density_diffrn 1.538
_exptl_crystal_density_method 'not measured'
_exptl_crystal_description fragment
_exptl_crystal_F_000 992
_exptl_crystal_size_max 0.20
_exptl_crystal_size_mid 0.17
_exptl_crystal_size_min 0.12
_refine_diff_density_max 0.416
_refine_diff_density_min -0.457
_refine_diff_density_rms 0.057
_refine_ls_extinction_method none
_refine_ls_goodness_of_fit_ref 1.050
_refine_ls_hydrogen_treatment constr
_refine_ls_matrix_type full
_refine_ls_number_parameters 285
_refine_ls_number_reflns 6315
_refine_ls_number_restraints 0
_refine_ls_restrained_S_all 1.050
_refine_ls_R_factor_all 0.0505
_refine_ls_R_factor_gt 0.0374
_refine_ls_shift/su_max 0.001
_refine_ls_shift/su_mean 0.000
_refine_ls_structure_factor_coef Fsqd
_refine_ls_weighting_details 'calc w=1/[\s^2^(Fo^2^)+(0.0444P)^2^+0.9880P] where P=(Fo^2^+2Fc^2^)/3'
_refine_ls_weighting_scheme calc
_refine_ls_wR_factor_gt 0.0903
_refine_ls_wR_factor_ref 0.0974
_reflns_number_gt 5180
_reflns_number_total 6315
_reflns_threshold_expression I>2\s(I)
_cod_data_source_file jo501969z_si_002.cif
_cod_data_source_block Compound5
_cod_depositor_comments
;
The following automatic conversions were performed:

'_symmetry_cell_setting' value 'Monoclinic' changed to 'monoclinic'
according to
/home/saulius/struct/COD-crude-data--automatic-downloads/rss-feeds/ACS/lib/dictionaries/cif_core.dic
dictionary named 'cif_core.dic' version 2.4.2 from 2011-04-26.

Automatic conversion script
Id: cif_fix_values 2827 2014-09-09 07:05:25Z andrius 

 Adding full bibliography for 4030032--4030045.cif.
;
_cod_original_cell_volume 2083.9(5)
_cod_original_sg_symbol_Hall '-P 2yn '
_cod_original_sg_symbol_H-M 'P 21/n  '
_cod_database_code 4030032

loop_
_symmetry_equiv_pos_as_xyz
'x, y, z'
'-x+1/2, y+1/2, -z+1/2'
'-x, -y, -z'
'x-1/2, -y-1/2, z-1/2'

loop_
_atom_site_label
_atom_site_type_symbol
_atom_site_fract_x
_atom_site_fract_y
_atom_site_fract_z
_atom_site_U_iso_or_equiv
_atom_site_adp_type
_atom_site_occupancy
_atom_site_symmetry_multiplicity
_atom_site_calc_flag
_atom_site_refinement_flags
_atom_site_disorder_assembly
_atom_site_disorder_group
Cl1 Cl 0.45636(5) 0.52140(5) 0.29482(3) 0.03379(14) Uani 0.8126(16) 1 d P A 1
Cl2 Cl 0.70509(3) 0.73051(3) 0.67354(2) 0.02444(9) Uani 1 1 d . A .
Cl3 Cl 0.23220(4) 0.95052(4) 0.37943(3) 0.02823(13) Uani 0.8126(16) 1 d P A 1
F1 F 0.29675(8) 0.67414(8) 0.37811(6) 0.0297(2) Uani 1 1 d . A .
F2 F 0.41765(8) 0.79014(8) 0.33006(5) 0.02620(19) Uani 1 1 d . A .
O1 O 0.99640(10) 0.78826(10) 0.52977(8) 0.0318(3) Uani 1 1 d . . .
O2 O 0.92776(11) 0.62388(10) 0.45511(7) 0.0308(2) Uani 1 1 d . . .
O3 O 0.31119(10) 0.76800(9) 0.75968(7) 0.0250(2) Uani 1 1 d . . .
O4 O 0.32281(12) 0.96382(10) 0.75042(8) 0.0331(3) Uani 1 1 d . . .
N1 N 0.51681(10) 0.64626(10) 0.43563(7) 0.0201(2) Uani 1 1 d . A .
N2 N 0.41970(10) 0.82078(10) 0.47257(7) 0.0197(2) Uani 1 1 d . A .
C1 C 0.54747(13) 0.55912(13) 0.39319(9) 0.0227(3) Uani 1 1 d . . .
H1 H 0.4979 0.5348 0.3380 0.027 Uiso 0.1874(16) 1 calc PR A 2
C2 C 0.66032(13) 0.50798(12) 0.43899(9) 0.0223(3) Uani 1 1 d . A .
C3 C 0.70316(12) 0.56816(12) 0.51564(8) 0.0198(3) Uani 1 1 d . . .
C4 C 0.61145(12) 0.65319(12) 0.51417(8) 0.0184(2) Uani 1 1 d . A .
C5 C 0.59833(11) 0.73319(12) 0.57338(8) 0.0183(2) Uani 1 1 d . . .
C6 C 0.50286(12) 0.81523(12) 0.55531(8) 0.0191(3) Uani 1 1 d . A .
C7 C 0.47332(12) 0.90593(12) 0.60372(9) 0.0205(3) Uani 1 1 d . . .
C8 C 0.37239(13) 0.96647(13) 0.54842(9) 0.0223(3) Uani 1 1 d . A .
C9 C 0.34472(12) 0.91102(13) 0.47014(9) 0.0222(3) Uani 1 1 d . . .
H9 H 0.2798 0.9348 0.4206 0.027 Uiso 0.1874(16) 1 calc PR A 2
C10 C 0.72060(15) 0.41007(14) 0.40883(11) 0.0300(3) Uani 1 1 d . . .
H10A H 0.8088 0.4261 0.4248 0.045 Uiso 1 1 calc R A .
H10B H 0.6841 0.4037 0.3472 0.045 Uiso 1 1 calc R . .
H10C H 0.7085 0.3361 0.4348 0.045 Uiso 1 1 calc R . .
C11 C 0.82540(13) 0.54471(13) 0.58249(9) 0.0233(3) Uani 1 1 d . A .
H11A H 0.8602 0.4722 0.5672 0.028 Uiso 1 1 calc R . .
H11B H 0.8121 0.5295 0.6366 0.028 Uiso 1 1 calc R . .
C12 C 0.92008(13) 0.64338(14) 0.59643(9) 0.0260(3) Uani 1 1 d . . .
H12A H 0.8906 0.7127 0.6195 0.031 Uiso 1 1 calc R A .
H12B H 0.9980 0.6173 0.6396 0.031 Uiso 1 1 calc R . .
C13 C 0.94597(12) 0.68033(13) 0.51858(10) 0.0244(3) Uani 1 1 d . A .
C14 C 1.03161(17) 0.83148(16) 0.46069(12) 0.0377(4) Uani 1 1 d . . .
H14A H 1.0951 0.7803 0.4532 0.056 Uiso 1 1 calc R . .
H14B H 1.0639 0.9116 0.4733 0.056 Uiso 1 1 calc R . .
H14C H 0.9597 0.8319 0.4086 0.056 Uiso 1 1 calc R . .
C15 C 0.53257(13) 0.93247(13) 0.69615(9) 0.0225(3) Uani 1 1 d . A .
H15A H 0.5092 1.0128 0.7075 0.027 Uiso 1 1 calc R . .
H15B H 0.6230 0.9306 0.7112 0.027 Uiso 1 1 calc R . .
C16 C 0.49494(13) 0.84454(12) 0.75223(9) 0.0220(3) Uani 1 1 d . . .
H16A H 0.4981 0.7638 0.7311 0.026 Uiso 1 1 calc R A .
H16B H 0.5545 0.8491 0.8107 0.026 Uiso 1 1 calc R . .
C17 C 0.36780(14) 0.86832(12) 0.75338(9) 0.0224(3) Uani 1 1 d . A .
C18 C 0.19053(15) 0.78131(16) 0.76572(11) 0.0337(4) Uani 1 1 d . . .
H18A H 0.1972 0.8242 0.8176 0.051 Uiso 1 1 calc R . .
H18B H 0.1549 0.7035 0.7671 0.051 Uiso 1 1 calc R . .
H18C H 0.1376 0.8252 0.7166 0.051 Uiso 1 1 calc R . .
C19 C 0.30604(14) 1.06988(14) 0.56617(10) 0.0277(3) Uani 1 1 d . . .
H19A H 0.2451 1.0978 0.5133 0.042 Uiso 1 1 calc R A .
H19B H 0.3649 1.1329 0.5914 0.042 Uiso 1 1 calc R . .
H19C H 0.2644 1.0469 0.6056 0.042 Uiso 1 1 calc R . .
B1 B 0.40790(14) 0.73249(14) 0.39989(9) 0.0208(3) Uani 1 1 d . . .

loop_
_atom_site_aniso_label
_atom_site_aniso_U_11
_atom_site_aniso_U_22
_atom_site_aniso_U_33
_atom_site_aniso_U_23
_atom_site_aniso_U_13
_atom_site_aniso_U_12
Cl1 0.0352(3) 0.0374(3) 0.0199(2) -0.00987(17) -0.00196(17) -0.00853(19)
Cl2 0.02169(15) 0.03377(18) 0.01265(14) 0.00063(12) -0.00080(11) 0.00112(13)
Cl3 0.01803(19) 0.0413(3) 0.0220(2) 0.01249(17) 0.00257(15) 0.00293(16)
F1 0.0179(4) 0.0307(5) 0.0314(5) 0.0031(4) -0.0032(3) -0.0093(3)
F2 0.0308(4) 0.0287(4) 0.0136(4) 0.0037(3) 0.0007(3) -0.0058(3)
O1 0.0308(6) 0.0296(6) 0.0374(6) -0.0035(5) 0.0146(5) -0.0097(4)
O2 0.0350(6) 0.0291(6) 0.0288(6) -0.0004(4) 0.0113(5) -0.0063(5)
O3 0.0286(5) 0.0236(5) 0.0257(5) -0.0062(4) 0.0129(4) -0.0081(4)
O4 0.0431(7) 0.0243(5) 0.0396(7) 0.0017(5) 0.0242(6) 0.0021(5)
N1 0.0184(5) 0.0241(6) 0.0138(5) 0.0002(4) 0.0005(4) -0.0059(4)
N2 0.0152(5) 0.0257(6) 0.0152(5) 0.0045(4) 0.0013(4) -0.0029(4)
C1 0.0238(6) 0.0247(6) 0.0167(6) -0.0016(5) 0.0030(5) -0.0084(5)
C2 0.0246(6) 0.0211(6) 0.0206(6) -0.0003(5) 0.0070(5) -0.0058(5)
C3 0.0201(6) 0.0202(6) 0.0172(6) 0.0038(5) 0.0039(5) -0.0044(5)
C4 0.0167(5) 0.0216(6) 0.0132(5) 0.0031(5) 0.0005(4) -0.0045(5)
C5 0.0160(5) 0.0236(6) 0.0119(5) 0.0031(5) 0.0004(4) -0.0054(5)
C6 0.0167(6) 0.0235(6) 0.0147(6) 0.0024(5) 0.0024(5) -0.0048(5)
C7 0.0188(6) 0.0231(6) 0.0194(6) 0.0025(5) 0.0066(5) -0.0049(5)
C8 0.0197(6) 0.0251(7) 0.0233(7) 0.0038(5) 0.0088(5) -0.0022(5)
C9 0.0165(6) 0.0280(7) 0.0207(6) 0.0075(5) 0.0044(5) -0.0022(5)
C10 0.0339(8) 0.0247(7) 0.0313(8) -0.0050(6) 0.0112(6) -0.0019(6)
C11 0.0219(6) 0.0240(7) 0.0209(6) 0.0050(5) 0.0032(5) -0.0001(5)
C12 0.0186(6) 0.0326(7) 0.0228(7) 0.0005(6) 0.0019(5) -0.0036(5)
C13 0.0159(6) 0.0257(7) 0.0284(7) 0.0025(6) 0.0035(5) -0.0010(5)
C14 0.0401(9) 0.0316(8) 0.0478(10) -0.0002(7) 0.0234(8) -0.0097(7)
C15 0.0241(6) 0.0234(6) 0.0195(6) -0.0014(5) 0.0069(5) -0.0065(5)
C16 0.0256(6) 0.0231(6) 0.0167(6) -0.0015(5) 0.0064(5) -0.0048(5)
C17 0.0299(7) 0.0219(6) 0.0169(6) -0.0033(5) 0.0101(5) -0.0045(5)
C18 0.0287(8) 0.0410(9) 0.0354(9) -0.0048(7) 0.0159(7) -0.0094(7)
C19 0.0260(7) 0.0277(7) 0.0316(8) 0.0055(6) 0.0125(6) 0.0019(6)
B1 0.0179(6) 0.0244(7) 0.0148(6) 0.0022(5) -0.0014(5) -0.0068(5)

loop_
_atom_type_symbol
_atom_type_description
_atom_type_scat_dispersion_real
_atom_type_scat_dispersion_imag
_atom_type_scat_source
C C 0.0033 0.0016 'International Tables Vol C Tables 4.2.6.8 and 6.1.1.4'
H H 0.0000 0.0000 'International Tables Vol C Tables 4.2.6.8 and 6.1.1.4'
B B 0.0013 0.0007 'International Tables Vol C Tables 4.2.6.8 and 6.1.1.4'
N N 0.0061 0.0033 'International Tables Vol C Tables 4.2.6.8 and 6.1.1.4'
O O 0.0106 0.0060 'International Tables Vol C Tables 4.2.6.8 and 6.1.1.4'
F F 0.0171 0.0103 'International Tables Vol C Tables 4.2.6.8 and 6.1.1.4'
Cl Cl 0.1484 0.1585 'International Tables Vol C Tables 4.2.6.8 and 6.1.1.4'

loop_
_geom_angle_atom_site_label_1
_geom_angle_atom_site_label_2
_geom_angle_atom_site_label_3
_geom_angle
C13 O1 C14 115.29(13)
C17 O3 C18 115.40(12)
C1 N1 C4 106.28(11)
C1 N1 B1 126.30(11)
C4 N1 B1 126.93(12)
C9 N2 C6 106.48(12)
C9 N2 B1 126.34(11)
C6 N2 B1 126.93(12)
N1 C1 C2 112.54(12)
N1 C1 Cl1 121.43(11)
C2 C1 Cl1 126.03(12)
N1 C1 H1 123.7
C2 C1 H1 123.7
C3 C2 C1 105.96(13)
C3 C2 C10 128.47(14)
C1 C2 C10 125.56(13)
C2 C3 C4 106.86(12)
C2 C3 C11 123.50(13)
C4 C3 C11 129.61(13)
C5 C4 N1 117.96(12)
C5 C4 C3 133.69(12)
N1 C4 C3 108.31(12)
C4 C5 C6 123.48(12)
C4 C5 Cl2 118.16(10)
C6 C5 Cl2 118.36(10)
N2 C6 C5 118.05(12)
N2 C6 C7 108.56(12)
C5 C6 C7 133.24(12)
C8 C7 C6 106.57(12)
C8 C7 C15 124.81(13)
C6 C7 C15 128.59(13)
C9 C8 C7 105.91(13)
C9 C8 C19 125.39(13)
C7 C8 C19 128.70(14)
N2 C9 C8 112.48(12)
N2 C9 Cl3 121.50(11)
C8 C9 Cl3 126.01(12)
N2 C9 H9 123.8
C8 C9 H9 123.8
C2 C10 H10A 109.5
C2 C10 H10B 109.5
H10A C10 H10B 109.5
C2 C10 H10C 109.5
H10A C10 H10C 109.5
H10B C10 H10C 109.5
C3 C11 C12 115.30(12)
C3 C11 H11A 108.5
C12 C11 H11A 108.5
C3 C11 H11B 108.5
C12 C11 H11B 108.5
H11A C11 H11B 107.5
C13 C12 C11 114.78(12)
C13 C12 H12A 108.6
C11 C12 H12A 108.6
C13 C12 H12B 108.6
C11 C12 H12B 108.6
H12A C12 H12B 107.5
O2 C13 O1 123.18(14)
O2 C13 C12 126.89(14)
O1 C13 C12 109.92(13)
O1 C14 H14A 109.5
O1 C14 H14B 109.5
H14A C14 H14B 109.5
O1 C14 H14C 109.5
H14A C14 H14C 109.5
H14B C14 H14C 109.5
C7 C15 C16 112.39(11)
C7 C15 H15A 109.1
C16 C15 H15A 109.1
C7 C15 H15B 109.1
C16 C15 H15B 109.1
H15A C15 H15B 107.9
C17 C16 C15 112.12(12)
C17 C16 H16A 109.2
C15 C16 H16A 109.2
C17 C16 H16B 109.2
C15 C16 H16B 109.2
H16A C16 H16B 107.9
O4 C17 O3 123.91(14)
O4 C17 C16 125.20(13)
O3 C17 C16 110.89(12)
O3 C18 H18A 109.5
O3 C18 H18B 109.5
H18A C18 H18B 109.5
O3 C18 H18C 109.5
H18A C18 H18C 109.5
H18B C18 H18C 109.5
C8 C19 H19A 109.5
C8 C19 H19B 109.5
H19A C19 H19B 109.5
C8 C19 H19C 109.5
H19A C19 H19C 109.5
H19B C19 H19C 109.5
F1 B1 F2 110.05(11)
F1 B1 N1 111.10(12)
F2 B1 N1 109.67(12)
F1 B1 N2 109.97(12)
F2 B1 N2 110.64(12)
N1 B1 N2 105.33(10)

loop_
_geom_bond_atom_site_label_1
_geom_bond_atom_site_label_2
_geom_bond_distance
Cl1 C1 1.6853(14)
Cl2 C5 1.7150(13)
Cl3 C9 1.6928(14)
F1 B1 1.3817(16)
F2 B1 1.3844(17)
O1 C13 1.3447(18)
O1 C14 1.445(2)
O2 C13 1.2016(19)
O3 C17 1.3384(17)
O3 C18 1.4444(19)
O4 C17 1.1984(18)
N1 C1 1.3392(19)
N1 C4 1.4004(16)
N1 B1 1.547(2)
N2 C9 1.3362(19)
N2 C6 1.3967(16)
N2 B1 1.552(2)
C1 C2 1.396(2)
C1 H1 0.9500
C2 C3 1.3930(19)
C2 C10 1.493(2)
C3 C4 1.431(2)
C3 C11 1.4995(19)
C4 C5 1.3961(19)
C5 C6 1.3985(19)
C6 C7 1.427(2)
C7 C8 1.4001(19)
C7 C15 1.5002(19)
C8 C9 1.396(2)
C8 C19 1.491(2)
C9 H9 0.9500
C10 H10A 0.9800
C10 H10B 0.9800
C10 H10C 0.9800
C11 C12 1.530(2)
C11 H11A 0.9900
C11 H11B 0.9900
C12 C13 1.502(2)
C12 H12A 0.9900
C12 H12B 0.9900
C14 H14A 0.9800
C14 H14B 0.9800
C14 H14C 0.9800
C15 C16 1.5379(19)
C15 H15A 0.9900
C15 H15B 0.9900
C16 C17 1.505(2)
C16 H16A 0.9900
C16 H16B 0.9900
C18 H18A 0.9800
C18 H18B 0.9800
C18 H18C 0.9800
C19 H19A 0.9800
C19 H19B 0.9800
C19 H19C 0.9800

loop_
_geom_torsion_atom_site_label_1
_geom_torsion_atom_site_label_2
_geom_torsion_atom_site_label_3
_geom_torsion_atom_site_label_4
_geom_torsion
C4 N1 C1 C2 -1.20(16)
B1 N1 C1 C2 171.19(12)
C4 N1 C1 Cl1 179.68(10)
B1 N1 C1 Cl1 -7.94(19)
N1 C1 C2 C3 -0.16(16)
Cl1 C1 C2 C3 178.92(11)
N1 C1 C2 C10 -179.18(13)
Cl1 C1 C2 C10 -0.1(2)
C1 C2 C3 C4 1.42(15)
C10 C2 C3 C4 -179.59(14)
C1 C2 C3 C11 -176.99(12)
C10 C2 C3 C11 2.0(2)
C1 N1 C4 C5 -176.08(12)
B1 N1 C4 C5 11.60(19)
C1 N1 C4 C3 2.06(14)
B1 N1 C4 C3 -170.26(12)
C2 C3 C4 C5 175.54(14)
C11 C3 C4 C5 -6.2(2)
C2 C3 C4 N1 -2.18(15)
C11 C3 C4 N1 176.11(13)
N1 C4 C5 C6 -7.25(19)
C3 C4 C5 C6 175.20(14)
N1 C4 C5 Cl2 172.75(9)
C3 C4 C5 Cl2 -4.8(2)
C9 N2 C6 C5 -175.07(12)
B1 N2 C6 C5 10.46(19)
C9 N2 C6 C7 0.93(14)
B1 N2 C6 C7 -173.54(12)
C4 C5 C6 N2 -3.06(19)
Cl2 C5 C6 N2 176.94(9)
C4 C5 C6 C7 -177.85(14)
Cl2 C5 C6 C7 2.1(2)
N2 C6 C7 C8 -0.71(15)
C5 C6 C7 C8 174.45(14)
N2 C6 C7 C15 177.32(12)
C5 C6 C7 C15 -7.5(2)
C6 C7 C8 C9 0.21(15)
C15 C7 C8 C9 -177.91(12)
C6 C7 C8 C19 -179.13(14)
C15 C7 C8 C19 2.7(2)
C6 N2 C9 C8 -0.82(15)
B1 N2 C9 C8 173.69(12)
C6 N2 C9 Cl3 178.09(10)
B1 N2 C9 Cl3 -7.40(19)
C7 C8 C9 N2 0.38(16)
C19 C8 C9 N2 179.76(13)
C7 C8 C9 Cl3 -178.47(11)
C19 C8 C9 Cl3 0.9(2)
C2 C3 C11 C12 111.40(16)
C4 C3 C11 C12 -66.63(19)
C3 C11 C12 C13 -55.62(18)
C14 O1 C13 O2 -1.9(2)
C14 O1 C13 C12 176.92(13)
C11 C12 C13 O2 -21.2(2)
C11 C12 C13 O1 160.06(12)
C8 C7 C15 C16 102.34(16)
C6 C7 C15 C16 -75.35(18)
C7 C15 C16 C17 -76.85(15)
C18 O3 C17 O4 -2.0(2)
C18 O3 C17 C16 176.93(12)
C15 C16 C17 O4 -34.9(2)
C15 C16 C17 O3 146.17(12)
C1 N1 B1 F1 65.13(18)
C4 N1 B1 F1 -124.03(14)
C1 N1 B1 F2 -56.75(17)
C4 N1 B1 F2 114.09(14)
C1 N1 B1 N2 -175.84(12)
C4 N1 B1 N2 -5.00(17)
C9 N2 B1 F1 -60.00(17)
C6 N2 B1 F1 113.41(14)
C9 N2 B1 F2 61.77(17)
C6 N2 B1 F2 -124.82(13)
C9 N2 B1 N1 -179.79(12)
C6 N2 B1 N1 -6.38(17)
